data_4334092
loop_
_publ_author_name
'Qi Liu'
'Lili Yu'
'Ying Wang'
'Yunzhou Ji'
'Josip Horvat'
'Mei-Ling Cheng'
'Xiaoyan Jia'
'Guoxiu Wang'

_publ_section_title
;
 Manganese-Based Layered Coordination Polymer: Synthesis, Structural
 Characterization, Magnetic Property, and Electrochemical Performance in
 Lithium-Ion Batteries
;
_journal_name_full 'Inorganic Chemistry'
_journal_page_first 2817
_journal_page_last 2822
_journal_paper_doi 10.1021/ic301579g
_journal_volume 52
_journal_year 2013
_chemical_formula_moiety 'C18 H12 F4 Mn N2 O6'
_chemical_formula_sum 'C18 H12 F4 Mn N2 O6'
_chemical_formula_weight 483.24
_chemical_name_systematic
; 
 ? 
;
_space_group_IT_number 2
_symmetry_cell_setting triclinic
_symmetry_space_group_name_Hall '-P 1'
_symmetry_space_group_name_H-M 'P -1'
_atom_sites_solution_hydrogens geom
_atom_sites_solution_primary direct
_atom_sites_solution_secondary difmap
_audit_creation_method SHELXL-97
_cell_angle_alpha 90.55(2)
_cell_angle_beta 109.29(1)
_cell_angle_gamma 95.35(2)
_cell_formula_units_Z 1
_cell_length_a 7.136(1)
_cell_length_b 8.079(3)
_cell_length_c 8.522(2)
_cell_measurement_reflns_used 2071
_cell_measurement_temperature 291(2)
_cell_measurement_theta_max 27.03
_cell_measurement_theta_min 2.53
_cell_volume 461.3(2)
_computing_cell_refinement SMART
_computing_data_collection 'SMART (Bruker, 2000)'
_computing_data_reduction 'SAINT (Bruker, 2000)'
_computing_molecular_graphics SHELXTL
_computing_publication_material SHELXTL
_computing_structure_refinement SHELXTL
_computing_structure_solution 'SHELXTL (Bruker, 2000)'
_diffrn_ambient_temperature 291(2)
_diffrn_measured_fraction_theta_full 1.000
_diffrn_measured_fraction_theta_max 1.000
_diffrn_measurement_device_type 'Bruker Smart Apex CCD'
_diffrn_measurement_method 'phi and omega scans'
_diffrn_radiation_monochromator graphite
_diffrn_radiation_source 'sealed tube'
_diffrn_radiation_type MoK\a
_diffrn_radiation_wavelength 0.71073
_diffrn_reflns_av_R_equivalents 0.0492
_diffrn_reflns_av_sigmaI/netI 0.0724
_diffrn_reflns_limit_h_max 8
_diffrn_reflns_limit_h_min -8
_diffrn_reflns_limit_k_max 9
_diffrn_reflns_limit_k_min -9
_diffrn_reflns_limit_l_max 10
_diffrn_reflns_limit_l_min -10
_diffrn_reflns_number 4138
_diffrn_reflns_theta_full 25.99
_diffrn_reflns_theta_max 25.99
_diffrn_reflns_theta_min 2.53
_exptl_absorpt_coefficient_mu 0.797
_exptl_absorpt_correction_T_max 0.8318
_exptl_absorpt_correction_T_min 0.7960
_exptl_absorpt_correction_type multi-scan
_exptl_absorpt_process_details 'SADABS; Bruker, 2000'
_exptl_crystal_density_diffrn 1.740
_exptl_crystal_F_000 243
_exptl_crystal_size_max 0.30
_exptl_crystal_size_mid 0.26
_exptl_crystal_size_min 0.24
_refine_diff_density_max 0.511
_refine_diff_density_min -0.277
_refine_diff_density_rms 0.075
_refine_ls_extinction_method none
_refine_ls_goodness_of_fit_ref 1.018
_refine_ls_hydrogen_treatment constr
_refine_ls_matrix_type full
_refine_ls_number_parameters 142
_refine_ls_number_reflns 1807
_refine_ls_number_restraints 0
_refine_ls_restrained_S_all 1.018
_refine_ls_R_factor_all 0.0807
_refine_ls_R_factor_gt 0.0609
_refine_ls_shift/su_max 0.000
_refine_ls_shift/su_mean 0.000
_refine_ls_structure_factor_coef Fsqd
_refine_ls_weighting_details 'calc w=1/[\s^2^(Fo^2^)+(0.04P)^2^+0.55P] where P=(Fo^2^+2Fc^2^)/3'
_refine_ls_weighting_scheme calc
_refine_ls_wR_factor_gt 0.1183
_refine_ls_wR_factor_ref 0.1243
_reflns_number_gt 1278
_reflns_number_total 1807
_reflns_threshold_expression >2sigma(I)
_cod_data_source_file ic301579g_si_002.cif
_cod_data_source_block ss
_cod_original_sg_symbol_H-M 'P -1 '
_cod_database_code 4334092

loop_
_symmetry_equiv_pos_as_xyz
'x, y, z'
'-x, -y, -z'

loop_
_atom_site_label
_atom_site_type_symbol
_atom_site_fract_x
_atom_site_fract_y
_atom_site_fract_z
_atom_site_U_iso_or_equiv
_atom_site_adp_type
_atom_site_occupancy
_atom_site_symmetry_multiplicity
_atom_site_calc_flag
_atom_site_refinement_flags
C1 C 1.0550(6) 0.8497(5) 0.3598(5) 0.0393(10) Uani 1 1 d .
H1 H 1.1026 0.9599 0.3932 0.047 Uiso 1 1 calc R
C2 C 1.0522(6) 0.7327(6) 0.4843(5) 0.0409(10) Uani 1 1 d .
H2 H 1.0857 0.7680 0.5952 0.049 Uiso 1 1 calc R
C3 C 0.9973(6) 0.5615(5) 0.4351(5) 0.0424(11) Uani 1 1 d .
C4 C 0.9396(6) 0.5233(5) 0.2705(5) 0.0370(9) Uani 1 1 d .
H4 H 0.8972 0.4130 0.2338 0.044 Uiso 1 1 calc R
C5 C 0.9407(6) 0.6405(6) 0.1540(5) 0.0387(10) Uani 1 1 d .
H5 H 0.9059 0.6052 0.0430 0.046 Uiso 1 1 calc R
C6 C 0.6367(6) 0.7796(5) -0.2529(5) 0.0400(10) Uani 1 1 d .
C7 C 0.5343(7) 0.6612(6) -0.5448(5) 0.0441(11) Uani 1 1 d .
C8 C 0.5694(6) 0.6316(5) -0.3768(5) 0.0430(11) Uani 1 1 d .
C9 C 0.5274(6) 0.4679(6) -0.3366(5) 0.0425(11) Uani 1 1 d .
F1 F 0.5621(3) 0.8168(3) -0.5972(3) 0.0429(6) Uani 1 1 d .
F2 F 0.5580(3) 0.4423(3) -0.1728(3) 0.0407(6) Uani 1 1 d .
Mn1 Mn 1.0000 1.0000 0.0000 0.0391(3) Uani 1 2 d S
N1 N 0.9909(5) 0.8061(5) 0.1953(5) 0.0433(9) Uani 1 1 d .
O1 O 0.5016(4) 0.8446(4) -0.2094(4) 0.0441(8) Uani 1 1 d .
O2 O 0.8176(4) 0.8221(4) -0.1987(4) 0.0454(8) Uani 1 1 d .
O3 O 0.7234(4) 1.1073(4) 0.0085(3) 0.0405(7) Uani 1 1 d .
H3A H 0.6978 1.1856 -0.0588 0.061 Uiso 1 1 d R
H3C H 0.7425 1.1451 0.1066 0.061 Uiso 1 1 d R

loop_
_atom_site_aniso_label
_atom_site_aniso_U_11
_atom_site_aniso_U_22
_atom_site_aniso_U_33
_atom_site_aniso_U_23
_atom_site_aniso_U_13
_atom_site_aniso_U_12
C1 0.031(2) 0.028(2) 0.045(2) 0.0095(18) -0.0043(17) -0.0004(16)
C2 0.044(2) 0.050(3) 0.029(2) 0.0097(18) 0.0143(18) -0.001(2)
C3 0.038(2) 0.040(2) 0.039(2) 0.0169(19) 0.0014(18) -0.0071(18)
C4 0.034(2) 0.028(2) 0.044(2) 0.0083(17) 0.0073(18) -0.0001(16)
C5 0.043(2) 0.050(3) 0.023(2) 0.0058(17) 0.0132(17) -0.0029(19)
C6 0.038(2) 0.040(2) 0.032(2) 0.0036(18) -0.0005(18) -0.0028(18)
C7 0.048(2) 0.040(2) 0.035(2) 0.0034(18) 0.0061(19) -0.0113(19)
C8 0.046(2) 0.039(3) 0.036(2) 0.0016(18) 0.0070(19) -0.0101(19)
C9 0.038(2) 0.043(3) 0.035(2) 0.0081(19) 0.0003(18) -0.0099(19)
F1 0.0402(13) 0.0378(14) 0.0456(14) 0.0005(11) 0.0124(11) -0.0139(10)
F2 0.0423(13) 0.0425(14) 0.0362(13) 0.0030(10) 0.0138(10) -0.0038(10)
Mn1 0.0292(5) 0.0402(6) 0.0408(6) 0.0007(4) 0.0040(4) -0.0030(4)
N1 0.0406(19) 0.046(2) 0.042(2) 0.0098(17) 0.0116(16) 0.0053(16)
O1 0.0375(15) 0.0372(17) 0.0498(18) -0.0051(13) 0.0098(14) -0.0168(13)
O2 0.0396(16) 0.0424(17) 0.0463(18) -0.0071(13) 0.0068(14) -0.0062(13)
O3 0.0429(16) 0.0449(17) 0.0364(15) 0.0063(13) 0.0181(13) -0.0001(13)

loop_
_atom_type_symbol
_atom_type_description
_atom_type_scat_dispersion_real
_atom_type_scat_dispersion_imag
_atom_type_scat_source
C C 0.0033 0.0016 'International Tables Vol C Tables 4.2.6.8 and 6.1.1.4'
H H 0.0000 0.0000 'International Tables Vol C Tables 4.2.6.8 and 6.1.1.4'
N N 0.0061 0.0033 'International Tables Vol C Tables 4.2.6.8 and 6.1.1.4'
O O 0.0106 0.0060 'International Tables Vol C Tables 4.2.6.8 and 6.1.1.4'
F F 0.0171 0.0103 'International Tables Vol C Tables 4.2.6.8 and 6.1.1.4'
Mn Mn 0.3368 0.7283 'International Tables Vol C Tables 4.2.6.8 and 6.1.1.4'

loop_
_geom_angle_atom_site_label_1
_geom_angle_atom_site_label_2
_geom_angle_atom_site_label_3
_geom_angle
_geom_angle_site_symmetry_1
_geom_angle_site_symmetry_3
N1 C1 C2 122.6(4) . .
N1 C1 H1 118.7 . .
C2 C1 H1 118.7 . .
C3 C2 C1 118.7(4) . .
C3 C2 H2 120.6 . .
C1 C2 H2 120.6 . .
C4 C3 C2 116.4(4) . .
C4 C3 C3 124.6(5) . 2_766
C2 C3 C3 118.9(5) . 2_766
C3 C4 C5 122.9(4) . .
C3 C4 H4 118.5 . .
C5 C4 H4 118.5 . .
N1 C5 C4 122.6(4) . .
N1 C5 H5 118.7 . .
C4 C5 H5 118.7 . .
O2 C6 O1 126.2(4) . .
O2 C6 C8 116.2(4) . .
O1 C6 C8 117.5(3) . .
F1 C7 C9 117.6(4) . 2_664
F1 C7 C8 121.5(4) . .
C9 C7 C8 120.9(4) 2_664 .
C7 C8 C9 117.0(4) . .
C7 C8 C6 118.1(4) . .
C9 C8 C6 124.7(4) . .
F2 C9 C7 121.9(4) . 2_664
F2 C9 C8 116.2(4) . .
C7 C9 C8 121.9(4) 2_664 .
O2 Mn1 O2 180.000(1) . 2_775
O2 Mn1 O3 89.80(11) . 2_775
O2 Mn1 O3 90.20(11) 2_775 2_775
O2 Mn1 O3 90.20(11) . .
O2 Mn1 O3 89.80(11) 2_775 .
O3 Mn1 O3 180.00(14) 2_775 .
O2 Mn1 N1 90.05(13) . .
O2 Mn1 N1 89.95(13) 2_775 .
O3 Mn1 N1 86.50(11) 2_775 .
O3 Mn1 N1 93.50(12) . .
O2 Mn1 N1 89.95(13) . 2_775
O2 Mn1 N1 90.05(13) 2_775 2_775
O3 Mn1 N1 93.50(12) 2_775 2_775
O3 Mn1 N1 86.50(11) . 2_775
N1 Mn1 N1 180.00(14) . 2_775
C1 N1 C5 116.4(3) . .
C1 N1 Mn1 121.1(3) . .
C5 N1 Mn1 122.2(3) . .
C6 O2 Mn1 132.2(3) . .
Mn1 O3 H3A 109.3 . .
Mn1 O3 H3C 109.4 . .
H3A O3 H3C 109.5 . .

loop_
_geom_bond_atom_site_label_1
_geom_bond_atom_site_label_2
_geom_bond_distance
_geom_bond_site_symmetry_2
C1 N1 1.355(5) .
C1 C2 1.431(5) .
C1 H1 0.9300 .
C2 C3 1.422(6) .
C2 H2 0.9300 .
C3 C4 1.349(6) .
C3 C3 1.488(7) 2_766
C4 C5 1.380(5) .
C4 H4 0.9300 .
C5 N1 1.364(6) .
C5 H5 0.9300 .
C6 O2 1.232(5) .
C6 O1 1.292(5) .
C6 C8 1.519(6) .
C7 F1 1.357(5) .
C7 C9 1.379(6) 2_664
C7 C8 1.397(6) .
C8 C9 1.400(6) .
C9 F2 1.361(5) .
C9 C7 1.379(6) 2_664
Mn1 O2 2.185(3) .
Mn1 O2 2.185(3) 2_775
Mn1 O3 2.250(3) 2_775
Mn1 O3 2.250(3) .
Mn1 N1 2.309(3) .
Mn1 N1 2.309(3) 2_775
O3 H3A 0.8500 .
O3 H3C 0.8500 .

loop_
_geom_torsion_atom_site_label_1
_geom_torsion_atom_site_label_2
_geom_torsion_atom_site_label_3
_geom_torsion_atom_site_label_4
_geom_torsion
_geom_torsion_site_symmetry_1
_geom_torsion_site_symmetry_4
N1 C1 C2 C3 5.9(6) . .
C1 C2 C3 C4 -3.9(6) . .
C1 C2 C3 C3 177.4(5) . 2_766
C2 C3 C4 C5 2.8(6) . .
C3 C3 C4 C5 -178.6(5) 2_766 .
C3 C4 C5 N1 -3.4(7) . .
F1 C7 C8 C9 177.1(4) . .
C9 C7 C8 C9 -3.8(7) 2_664 .
F1 C7 C8 C6 1.0(7) . .
C9 C7 C8 C6 -179.9(4) 2_664 .
O2 C6 C8 C7 -86.3(5) . .
O1 C6 C8 C7 96.4(5) . .
O2 C6 C8 C9 97.9(5) . .
O1 C6 C8 C9 -79.4(6) . .
C7 C8 C9 F2 -178.5(4) . .
C6 C8 C9 F2 -2.7(6) . .
C7 C8 C9 C7 3.8(8) . 2_664
C6 C8 C9 C7 179.6(4) . 2_664
C2 C1 N1 C5 -6.1(6) . .
C2 C1 N1 Mn1 -179.7(3) . .
C4 C5 N1 C1 4.8(6) . .
C4 C5 N1 Mn1 178.4(3) . .
O2 Mn1 N1 C1 -168.7(3) . .
O2 Mn1 N1 C1 11.3(3) 2_775 .
O3 Mn1 N1 C1 101.5(3) 2_775 .
O3 Mn1 N1 C1 -78.5(3) . .
O2 Mn1 N1 C5 18.1(3) . .
O2 Mn1 N1 C5 -161.9(3) 2_775 .
O3 Mn1 N1 C5 -71.7(3) 2_775 .
O3 Mn1 N1 C5 108.3(3) . .
O1 C6 O2 Mn1 5.9(6) . .
C8 C6 O2 Mn1 -171.1(3) . .
O3 Mn1 O2 C6 166.6(4) 2_775 .
O3 Mn1 O2 C6 -13.4(4) . .
N1 Mn1 O2 C6 80.1(4) . .
N1 Mn1 O2 C6 -99.9(4) 2_775 .
